data_7022005
loop_
_publ_author_name
'Ku, Ka Wai'
'Au, Chi Wai'
'Chan, Hoi-Shan'
'Lee, Hung Kay'

_publ_section_title
;
 Divalent europium and ytterbium complexes supported by a bulky 2-pyridyl
 amido ligand: synthesis, structure and reactivity studies.
;
_journal_issue 8
_journal_name_full 'Dalton transactions (Cambridge, England : 2003)'
_journal_page_first 2841
_journal_page_last 2852
_journal_paper_doi 10.1039/c2dt30333g
_journal_volume 42
_journal_year 2013
_chemical_formula_sum 'C54 H69 N6 Sm'
_chemical_formula_weight 952.50
_chemical_name_systematic
;
?
;
_space_group_IT_number 147
_symmetry_cell_setting hexagonal
_symmetry_space_group_name_Hall '-P 3'
_symmetry_space_group_name_H-M 'P -3'
_atom_sites_solution_hydrogens geom
_atom_sites_solution_primary direct
_atom_sites_solution_secondary difmap
_audit_creation_method SHELXL-97
_cell_angle_alpha 90.00
_cell_angle_beta 90.00
_cell_angle_gamma 120.00
_cell_formula_units_Z 2
_cell_length_a 12.673(2)
_cell_length_b 12.673(2)
_cell_length_c 18.424(3)
_cell_measurement_reflns_used 138
_cell_measurement_temperature 293(2)
_cell_measurement_theta_max 14
_cell_measurement_theta_min -14
_cell_volume 2562.6(7)
_computing_cell_refinement 'BRUKER SMART CCD DIFFRACTOMETER'
_computing_data_collection 'BRUKER SMART CCD DIFFRACTOMETER'
_computing_data_reduction 'BRUKER SMART CCD DIFFRACTOMETER'
_computing_molecular_graphics 'SIEMENS SHELXTL'
_computing_publication_material 'SIEMENS SHELXTL'
_computing_structure_refinement 'SHELXL-97 (Sheldrick, 2008)'
_computing_structure_solution 'SHELXS-97 (Sheldrick, 2008)'
_diffrn_ambient_temperature 293(2)
_diffrn_measured_fraction_theta_full 1.000
_diffrn_measured_fraction_theta_max 1.000
_diffrn_measurement_device_type 'BRUKER SMART CCD DIFFRACTOMETER'
_diffrn_measurement_method 'PHI & OMEGA SCAN'
_diffrn_radiation_monochromator graphite
_diffrn_radiation_source 'fine-focus sealed tube'
_diffrn_radiation_type MoK\a
_diffrn_radiation_wavelength 0.71073
_diffrn_reflns_av_R_equivalents 0.0520
_diffrn_reflns_av_sigmaI/netI 0.0396
_diffrn_reflns_limit_h_max 14
_diffrn_reflns_limit_h_min -15
_diffrn_reflns_limit_k_max 15
_diffrn_reflns_limit_k_min -7
_diffrn_reflns_limit_l_max 22
_diffrn_reflns_limit_l_min -22
_diffrn_reflns_number 14233
_diffrn_reflns_theta_full 25.24
_diffrn_reflns_theta_max 25.24
_diffrn_reflns_theta_min 1.11
_exptl_absorpt_coefficient_mu 1.185
_exptl_absorpt_correction_T_max 0.7456
_exptl_absorpt_correction_T_min 0.4917
_exptl_absorpt_correction_type empirical
_exptl_crystal_colour orange
_exptl_crystal_density_diffrn 1.234
_exptl_crystal_density_method 'not measured'
_exptl_crystal_description block
_exptl_crystal_F_000 994
_exptl_crystal_size_max 0.40
_exptl_crystal_size_mid 0.30
_exptl_crystal_size_min 0.20
_refine_diff_density_max 0.756
_refine_diff_density_min -0.416
_refine_diff_density_rms 0.078
_refine_ls_extinction_method none
_refine_ls_goodness_of_fit_ref 1.143
_refine_ls_hydrogen_treatment riding
_refine_ls_matrix_type full
_refine_ls_number_parameters 184
_refine_ls_number_reflns 3112
_refine_ls_number_restraints 6
_refine_ls_restrained_S_all 1.155
_refine_ls_R_factor_all 0.0451
_refine_ls_R_factor_gt 0.0336
_refine_ls_shift/su_max 0.001
_refine_ls_shift/su_mean 0.000
_refine_ls_structure_factor_coef Fsqd
_refine_ls_weighting_details 'calc w=1/[\s^2^(Fo^2^)+(0.0581P)^2^+0.2710P] where P=(Fo^2^+2Fc^2^)/3'
_refine_ls_weighting_scheme calc
_refine_ls_wR_factor_gt 0.0846
_refine_ls_wR_factor_ref 0.1025
_reflns_number_gt 2677
_reflns_number_total 3112
_reflns_threshold_expression >2sigma(I)
_cod_data_source_file c2dt30333g.txt
_cod_data_source_block KKW382
_cod_depositor_comments
;
The following automatic conversions were performed:

'_symmetry_cell_setting' value 'Hexagonal' changed to 'hexagonal'
according to /home/saulius/struct/CIF-dictionaries/cif_core.dic
dictionary named 'cif_core.dic' version 2.4.2 from 2011-04-26.

Automatic conversion script
Id: cif_fix_values 1891 2012-01-12 08:04:46Z andrius 
;
_cod_original_cell_volume 2562.7(8)
_cod_original_sg_symbol_H-M P-3
_cod_database_code 7022005

loop_
_symmetry_equiv_pos_as_xyz
'x, y, z'
'-y, x-y, z'
'-x+y, -x, z'
'-x, -y, -z'
'y, -x+y, -z'
'x-y, x, -z'

loop_
_atom_site_label
_atom_site_type_symbol
_atom_site_fract_x
_atom_site_fract_y
_atom_site_fract_z
_atom_site_U_iso_or_equiv
_atom_site_adp_type
_atom_site_occupancy
_atom_site_symmetry_multiplicity
_atom_site_calc_flag
_atom_site_refinement_flags
Sm1 Sm 0.3333 0.6667 0.698716(16) 0.03764(14) Uani 1 3 d S
N1 N 0.5023(3) 0.6488(3) 0.73558(15) 0.0402(7) Uani 1 1 d .
N2 N 0.5286(3) 0.7496(3) 0.62929(15) 0.0438(7) Uani 1 1 d .
C1 C 0.5394(3) 0.5954(4) 0.7908(2) 0.0467(9) Uani 1 1 d .
C2 C 0.5059(4) 0.4719(4) 0.7843(2) 0.0518(10) Uani 1 1 d .
C3 C 0.5363(5) 0.4178(5) 0.8398(3) 0.0721(14) Uani 1 1 d .
H3A H 0.5150 0.3363 0.8360 0.086 Uiso 1 1 calc R
C4 C 0.5976(6) 0.4831(6) 0.9004(3) 0.0831(16) Uani 1 1 d .
H4A H 0.6167 0.4454 0.9373 0.100 Uiso 1 1 calc R
C5 C 0.6304(5) 0.6029(5) 0.9066(3) 0.0782(15) Uani 1 1 d .
H5A H 0.6715 0.6457 0.9480 0.094 Uiso 1 1 calc R
C6 C 0.6039(4) 0.6627(4) 0.8524(2) 0.0593(11) Uani 1 1 d .
C7 C 0.6371(5) 0.7946(4) 0.8620(3) 0.0749(14) Uani 1 1 d .
H7A H 0.6319 0.8257 0.8142 0.090 Uiso 1 1 calc R
C8 C 0.5474(8) 0.8048(7) 0.9111(4) 0.127(3) Uani 1 1 d .
H8A H 0.5699 0.8889 0.9161 0.190 Uiso 1 1 calc R
H8B H 0.5481 0.7720 0.9580 0.190 Uiso 1 1 calc R
H8C H 0.4672 0.7599 0.8906 0.190 Uiso 1 1 calc R
C9 C 0.7659(7) 0.8739(7) 0.8894(5) 0.147(3) Uani 1 1 d U
H9A H 0.7830 0.9565 0.8937 0.221 Uiso 1 1 calc R
H9B H 0.8221 0.8706 0.8558 0.221 Uiso 1 1 calc R
H9C H 0.7742 0.8451 0.9360 0.221 Uiso 1 1 calc R
C10 C 0.4386(5) 0.3988(4) 0.7177(3) 0.0670(12) Uani 1 1 d .
H10A H 0.3911 0.4346 0.6989 0.080 Uiso 1 1 calc R
C11 C 0.3496(6) 0.2664(5) 0.7335(4) 0.105(2) Uani 1 1 d .
H11A H 0.2927 0.2606 0.7699 0.157 Uiso 1 1 calc R
H11B H 0.3932 0.2274 0.7506 0.157 Uiso 1 1 calc R
H11C H 0.3063 0.2269 0.6899 0.157 Uiso 1 1 calc R
C12 C 0.5251(7) 0.4099(6) 0.6591(3) 0.114(2) Uani 1 1 d .
H12A H 0.5801 0.4944 0.6490 0.172 Uiso 1 1 calc R
H12B H 0.4802 0.3703 0.6160 0.172 Uiso 1 1 calc R
H12C H 0.5706 0.3720 0.6746 0.172 Uiso 1 1 calc R
C13 C 0.5809(3) 0.7160(3) 0.68282(19) 0.0426(8) Uani 1 1 d .
C14 C 0.7063(4) 0.7531(4) 0.6787(2) 0.0603(11) Uani 1 1 d .
H14A H 0.7428 0.7301 0.7144 0.072 Uiso 1 1 calc R
C15 C 0.7724(4) 0.8231(5) 0.6218(3) 0.0749(14) Uani 1 1 d .
H15A H 0.8547 0.8478 0.6184 0.090 Uiso 1 1 calc R
C16 C 0.7189(5) 0.8583(5) 0.5687(3) 0.0714(14) Uani 1 1 d .
H16A H 0.7648 0.9071 0.5302 0.086 Uiso 1 1 calc R
C17 C 0.5979(4) 0.8202(4) 0.5739(2) 0.0572(11) Uani 1 1 d .
C18 C 0.5302(5) 0.8513(5) 0.5178(3) 0.0822(16) Uani 1 1 d .
H18A H 0.4460 0.8145 0.5313 0.123 Uiso 1 1 calc R
H18B H 0.5367 0.8210 0.4712 0.123 Uiso 1 1 calc R
H18C H 0.5652 0.9382 0.5153 0.123 Uiso 1 1 calc R

loop_
_atom_site_aniso_label
_atom_site_aniso_U_11
_atom_site_aniso_U_22
_atom_site_aniso_U_33
_atom_site_aniso_U_23
_atom_site_aniso_U_13
_atom_site_aniso_U_12
Sm1 0.03652(16) 0.03652(16) 0.0399(2) 0.000 0.000 0.01826(8)
N1 0.0420(17) 0.0450(17) 0.0388(15) 0.0050(13) 0.0014(13) 0.0257(15)
N2 0.0476(18) 0.0494(19) 0.0392(16) 0.0053(14) 0.0074(13) 0.0278(15)
C1 0.045(2) 0.058(2) 0.046(2) 0.0068(18) 0.0033(17) 0.032(2)
C2 0.055(2) 0.052(2) 0.057(2) 0.0054(19) 0.0026(19) 0.033(2)
C3 0.090(4) 0.065(3) 0.082(3) 0.015(3) 0.001(3) 0.054(3)
C4 0.112(5) 0.100(4) 0.064(3) 0.017(3) -0.013(3) 0.072(4)
C5 0.099(4) 0.094(4) 0.059(3) -0.003(3) -0.021(3) 0.061(4)
C6 0.065(3) 0.069(3) 0.050(2) 0.003(2) -0.006(2) 0.038(2)
C7 0.096(4) 0.066(3) 0.063(3) -0.017(2) -0.032(3) 0.041(3)
C8 0.191(8) 0.109(5) 0.112(5) -0.012(4) 0.018(5) 0.099(6)
C9 0.136(6) 0.110(5) 0.166(6) -0.019(5) -0.060(5) 0.038(4)
C10 0.079(3) 0.052(3) 0.084(3) -0.006(2) -0.012(3) 0.043(3)
C11 0.099(5) 0.060(3) 0.148(6) -0.020(4) -0.012(4) 0.034(3)
C12 0.135(6) 0.099(5) 0.093(4) -0.029(4) 0.013(4) 0.047(4)
C13 0.047(2) 0.043(2) 0.044(2) 0.0000(16) 0.0030(16) 0.0278(18)
C14 0.051(3) 0.072(3) 0.066(3) 0.014(2) 0.009(2) 0.037(2)
C15 0.054(3) 0.085(4) 0.092(4) 0.023(3) 0.027(3) 0.040(3)
C16 0.072(3) 0.079(3) 0.065(3) 0.023(2) 0.031(2) 0.039(3)
C17 0.070(3) 0.063(3) 0.048(2) 0.0117(19) 0.014(2) 0.040(2)
C18 0.096(4) 0.096(4) 0.065(3) 0.038(3) 0.019(3) 0.056(4)

loop_
_atom_type_symbol
_atom_type_description
_atom_type_scat_dispersion_real
_atom_type_scat_dispersion_imag
_atom_type_scat_source
C C 0.0033 0.0016 'International Tables Vol C Tables 4.2.6.8 and 6.1.1.4'
H H 0.0000 0.0000 'International Tables Vol C Tables 4.2.6.8 and 6.1.1.4'
N N 0.0061 0.0033 'International Tables Vol C Tables 4.2.6.8 and 6.1.1.4'
Sm Sm -0.1638 3.4418 'International Tables Vol C Tables 4.2.6.8 and 6.1.1.4'

loop_
_geom_angle_atom_site_label_1
_geom_angle_atom_site_label_2
_geom_angle_atom_site_label_3
_geom_angle
_geom_angle_site_symmetry_1
_geom_angle_site_symmetry_3
N1 Sm1 N1 112.09(6) 2_665 3_565
N1 Sm1 N1 112.09(6) 2_665 .
N1 Sm1 N1 112.09(6) 3_565 .
N1 Sm1 N2 55.52(10) 2_665 2_665
N1 Sm1 N2 98.46(11) 3_565 2_665
N1 Sm1 N2 149.30(11) . 2_665
N1 Sm1 N2 149.30(10) 2_665 3_565
N1 Sm1 N2 55.52(10) 3_565 3_565
N1 Sm1 N2 98.46(10) . 3_565
N2 Sm1 N2 96.22(9) 2_665 3_565
N1 Sm1 N2 98.46(11) 2_665 .
N1 Sm1 N2 149.30(10) 3_565 .
N1 Sm1 N2 55.52(10) . .
N2 Sm1 N2 96.22(9) 2_665 .
N2 Sm1 N2 96.22(9) 3_565 .
N1 Sm1 C13 105.22(10) 2_665 .
N1 Sm1 C13 135.43(10) 3_565 .
N1 Sm1 C13 27.42(10) . .
N2 Sm1 C13 122.96(10) 2_665 .
N2 Sm1 C13 100.45(10) 3_565 .
N2 Sm1 C13 28.25(10) . .
N1 Sm1 C13 27.42(10) 2_665 2_665
N1 Sm1 C13 105.22(10) 3_565 2_665
N1 Sm1 C13 135.44(11) . 2_665
N2 Sm1 C13 28.25(10) 2_665 2_665
N2 Sm1 C13 122.96(10) 3_565 2_665
N2 Sm1 C13 100.46(10) . 2_665
C13 Sm1 C13 118.99(3) . 2_665
N1 Sm1 C13 135.43(10) 2_665 3_565
N1 Sm1 C13 27.42(10) 3_565 3_565
N1 Sm1 C13 105.22(10) . 3_565
N2 Sm1 C13 100.45(10) 2_665 3_565
N2 Sm1 C13 28.25(10) 3_565 3_565
N2 Sm1 C13 122.96(10) . 3_565
C13 Sm1 C13 118.99(2) . 3_565
C13 Sm1 C13 118.99(3) 2_665 3_565
C13 N1 C1 120.0(3) . .
C13 N1 Sm1 98.7(2) . .
C1 N1 Sm1 141.3(2) . .
C17 N2 C13 119.7(3) . .
C17 N2 Sm1 147.4(3) . .
C13 N2 Sm1 91.8(2) . .
C2 C1 C6 120.2(4) . .
C2 C1 N1 118.7(3) . .
C6 C1 N1 121.1(4) . .
C3 C2 C1 118.8(4) . .
C3 C2 C10 120.3(4) . .
C1 C2 C10 120.9(4) . .
C4 C3 C2 120.9(4) . .
C5 C4 C3 120.3(4) . .
C4 C5 C6 121.6(5) . .
C5 C6 C1 118.3(4) . .
C5 C6 C7 120.5(4) . .
C1 C6 C7 121.2(4) . .
C8 C7 C9 110.6(6) . .
C8 C7 C6 111.0(5) . .
C9 C7 C6 112.6(5) . .
C12 C10 C11 110.4(5) . .
C12 C10 C2 111.4(5) . .
C11 C10 C2 113.8(5) . .
N1 C13 N2 113.4(3) . .
N1 C13 C14 126.9(3) . .
N2 C13 C14 119.7(3) . .
N1 C13 Sm1 53.88(18) . .
N2 C13 Sm1 59.93(18) . .
C14 C13 Sm1 173.5(3) . .
C15 C14 C13 118.7(4) . .
C14 C15 C16 121.0(4) . .
C17 C16 C15 118.9(4) . .
N2 C17 C16 122.0(4) . .
N2 C17 C18 115.0(4) . .
C16 C17 C18 122.9(4) . .

loop_
_geom_bond_atom_site_label_1
_geom_bond_atom_site_label_2
_geom_bond_distance
_geom_bond_site_symmetry_2
Sm1 N1 2.362(3) 2_665
Sm1 N1 2.362(3) 3_565
Sm1 N1 2.363(3) .
Sm1 N2 2.503(3) 2_665
Sm1 N2 2.503(3) 3_565
Sm1 N2 2.503(3) .
Sm1 C13 2.891(4) .
Sm1 C13 2.891(4) 2_665
Sm1 C13 2.891(4) 3_565
N1 C13 1.347(5) .
N1 C1 1.425(5) .
N2 C17 1.352(5) .
N2 C13 1.369(5) .
C1 C2 1.407(6) .
C1 C6 1.409(6) .
C2 C3 1.389(6) .
C2 C10 1.516(6) .
C3 C4 1.375(7) .
C4 C5 1.364(8) .
C5 C6 1.392(6) .
C6 C7 1.517(6) .
C7 C8 1.508(8) .
C7 C9 1.513(9) .
C10 C12 1.495(8) .
C10 C11 1.510(7) .
C13 C14 1.416(6) .
C14 C15 1.358(6) .
C15 C16 1.384(7) .
C16 C17 1.361(7) .
C17 C18 1.516(6) .
